data_4510115
loop_
_publ_author_name
'Pan, Fangfang'
'Englert, Ulli'

_publ_section_title
;
 N-(6-Methyl-2-pyridyl)mesitylenesulfonamide: An Efficient Template for
 Polyiodides
;
_journal_issue 3
_journal_name_full 'Crystal Growth &amp; Design'
_journal_page_first 1057
_journal_paper_doi 10.1021/cg4015477
_journal_volume 14
_journal_year 2014
_chemical_formula_moiety 'C15 H19 N2 O2 S, I'
_chemical_formula_sum 'C15 H19 I N2 O2 S'
_chemical_formula_weight 418.28
_chemical_name_systematic
; 
 ? 
;
_space_group_IT_number 2
_symmetry_cell_setting triclinic
_symmetry_space_group_name_Hall '-P 1'
_symmetry_space_group_name_H-M 'P -1'
_atom_sites_solution_hydrogens geom
_atom_sites_solution_primary direct
_atom_sites_solution_secondary difmap
_audit_creation_method SHELXL-97
_cell_angle_alpha 95.719(2)
_cell_angle_beta 107.982(2)
_cell_angle_gamma 101.265(2)
_cell_formula_units_Z 2
_cell_length_a 8.6615(13)
_cell_length_b 9.2005(14)
_cell_length_c 11.4927(17)
_cell_measurement_reflns_used 4561
_cell_measurement_temperature 100(2)
_cell_measurement_theta_max 29.2487
_cell_measurement_theta_min 2.2910
_cell_volume 841.7(2)
_computing_cell_refinement SMART
_computing_data_collection 'SMART (Bruker, 2001)'
_computing_data_reduction 'SAINT (Bruker, 1999)'
_computing_molecular_graphics 'PLATON (Spek, 2003)'
_computing_publication_material 'SHELXL-97 (Sheldrick, 2008)'
_computing_structure_refinement 'SHELXL-97 (Sheldrick, 2008)'
_computing_structure_solution 'SHELXS-97 (Sheldrick, 2008)'
_diffrn_ambient_temperature 100(2)
_diffrn_measured_fraction_theta_full 0.989
_diffrn_measured_fraction_theta_max 0.989
_diffrn_measurement_device_type 'CCD area detector'
_diffrn_measurement_method 'omega scans'
_diffrn_radiation_monochromator 'Multilayer optics'
_diffrn_radiation_source 'Incoatec Microsource'
_diffrn_radiation_type MoK\a
_diffrn_radiation_wavelength 0.71073
_diffrn_reflns_av_R_equivalents 0.0300
_diffrn_reflns_av_sigmaI/netI 0.0359
_diffrn_reflns_limit_h_max 11
_diffrn_reflns_limit_h_min -11
_diffrn_reflns_limit_k_max 12
_diffrn_reflns_limit_k_min -12
_diffrn_reflns_limit_l_max 15
_diffrn_reflns_limit_l_min -15
_diffrn_reflns_number 12503
_diffrn_reflns_theta_full 29.50
_diffrn_reflns_theta_max 29.50
_diffrn_reflns_theta_min 2.29
_exptl_absorpt_coefficient_mu 2.032
_exptl_absorpt_correction_T_max 0.8383
_exptl_absorpt_correction_T_min 0.7239
_exptl_absorpt_correction_type multi-scan
_exptl_absorpt_process_details SADABS
_exptl_crystal_colour colorless
_exptl_crystal_density_diffrn 1.650
_exptl_crystal_density_method 'not measured'
_exptl_crystal_description brick
_exptl_crystal_F_000 416
_exptl_crystal_size_max 0.17
_exptl_crystal_size_mid 0.14
_exptl_crystal_size_min 0.09
_refine_diff_density_max 0.835
_refine_diff_density_min -0.406
_refine_diff_density_rms 0.101
_refine_ls_extinction_method none
_refine_ls_goodness_of_fit_ref 1.050
_refine_ls_hydrogen_treatment mixed
_refine_ls_matrix_type full
_refine_ls_number_parameters 200
_refine_ls_number_reflns 4640
_refine_ls_number_restraints 0
_refine_ls_restrained_S_all 1.050
_refine_ls_R_factor_all 0.0302
_refine_ls_R_factor_gt 0.0271
_refine_ls_shift/su_max 0.002
_refine_ls_shift/su_mean 0.000
_refine_ls_structure_factor_coef Fsqd
_refine_ls_weighting_details 'calc w=1/[\s^2^(Fo^2^)+(0.0313P)^2^+0.2393P] where P=(Fo^2^+2Fc^2^)/3'
_refine_ls_weighting_scheme calc
_refine_ls_wR_factor_gt 0.0628
_refine_ls_wR_factor_ref 0.0651
_reflns_number_gt 4296
_reflns_number_total 4640
_reflns_threshold_expression >2sigma(I)
_cod_data_source_file cg4015477_si_001.cif
_cod_data_source_block 2
_cod_depositor_comments
;
The following automatic conversions were performed:

'_symmetry_cell_setting' value 'Triclinic' changed to 'triclinic'
according to
/usr/data/users/saulius/crontab/automatic-downloads/current/ACS/lib/dictionaries/cif_core.dic
dictionary named 'cif_core.dic' version 2.4.2 from
2011-04-26.

'_exptl_absorpt_correction_type' value 'Multi-scan'
changed to 'multi-scan' according to
/usr/data/users/saulius/crontab/automatic-downloads/current/ACS/lib/dictionaries/cif_core.dic
dictionary named 'cif_core.dic' version 2.4.2 from 2011-04-26.

Automatic conversion script
Id: cif_fix_values 2281 2013-09-26 08:29:07Z andrius 
;
_cod_original_sg_symbol_Hall -P1
_cod_original_sg_symbol_H-M P-1
_cod_database_code 4510115

loop_
_symmetry_equiv_pos_as_xyz
'x, y, z'
'-x, -y, -z'

loop_
_atom_site_label
_atom_site_type_symbol
_atom_site_fract_x
_atom_site_fract_y
_atom_site_fract_z
_atom_site_U_iso_or_equiv
_atom_site_adp_type
_atom_site_occupancy
_atom_site_symmetry_multiplicity
_atom_site_calc_flag
_atom_site_refinement_flags
I1 I 0.266660(17) 0.827173(15) -0.114442(13) 0.01943(5) Uani 1 1 d .
S1 S 0.44368(7) 0.60564(6) 0.25298(5) 0.01795(11) Uani 1 1 d .
N1 N 0.6550(2) 0.7449(2) 0.01955(17) 0.0161(4) Uani 1 1 d .
H1N H 0.583(3) 0.789(3) -0.014(2) 0.019 Uiso 1 1 d .
N2 N 0.4812(2) 0.6572(2) 0.12759(17) 0.0183(4) Uani 1 1 d .
H2N H 0.416(4) 0.708(3) 0.087(3) 0.022 Uiso 1 1 d .
O1 O 0.2801(2) 0.6289(2) 0.23691(15) 0.0248(4) Uani 1 1 d .
O2 O 0.4699(2) 0.45767(19) 0.25925(15) 0.0244(4) Uani 1 1 d .
C1 C 0.6282(3) 0.6598(2) 0.10384(19) 0.0155(4) Uani 1 1 d .
C2 C 0.7905(3) 0.7577(2) -0.01768(19) 0.0162(4) Uani 1 1 d .
C3 C 0.9099(3) 0.6830(3) 0.0352(2) 0.0183(4) Uani 1 1 d .
H3 H 1.0075 0.6917 0.0126 0.022 Uiso 1 1 calc R
C4 C 0.8859(3) 0.5942(2) 0.1226(2) 0.0177(4) Uani 1 1 d .
H4 H 0.9677 0.5415 0.1588 0.021 Uiso 1 1 calc R
C5 C 0.7459(3) 0.5813(2) 0.1574(2) 0.0178(4) Uani 1 1 d .
H5 H 0.7302 0.5202 0.2167 0.021 Uiso 1 1 calc R
C6 C 0.7994(3) 0.8535(3) -0.1135(2) 0.0203(4) Uani 1 1 d .
H6A H 0.7085 0.8078 -0.1915 0.030 Uiso 1 1 calc R
H6B H 0.9071 0.8618 -0.1266 0.030 Uiso 1 1 calc R
H6C H 0.7883 0.9538 -0.0853 0.030 Uiso 1 1 calc R
C7 C 0.5966(3) 0.7353(2) 0.37908(18) 0.0163(4) Uani 1 1 d .
C8 C 0.5947(3) 0.8885(3) 0.38249(19) 0.0182(4) Uani 1 1 d .
C9 C 0.7177(3) 0.9921(3) 0.4782(2) 0.0218(5) Uani 1 1 d .
H9 H 0.7182 1.0958 0.4816 0.026 Uiso 1 1 calc R
C10 C 0.8403(3) 0.9499(3) 0.5693(2) 0.0206(5) Uani 1 1 d .
C11 C 0.8357(3) 0.7982(3) 0.5651(2) 0.0215(5) Uani 1 1 d .
H11 H 0.9172 0.7685 0.6286 0.026 Uiso 1 1 calc R
C12 C 0.7167(3) 0.6870(3) 0.4717(2) 0.0182(4) Uani 1 1 d .
C13 C 0.4688(3) 0.9491(3) 0.2896(2) 0.0237(5) Uani 1 1 d .
H13A H 0.4775 1.0542 0.3216 0.036 Uiso 1 1 calc R
H13B H 0.3559 0.8894 0.2759 0.036 Uiso 1 1 calc R
H13C H 0.4911 0.9429 0.2109 0.036 Uiso 1 1 calc R
C14 C 0.9710(3) 1.0674(3) 0.6708(2) 0.0279(5) Uani 1 1 d .
H14A H 1.0262 1.1441 0.6338 0.042 Uiso 1 1 calc R
H14B H 1.0541 1.0200 0.7214 0.042 Uiso 1 1 calc R
H14C H 0.9179 1.1145 0.7232 0.042 Uiso 1 1 calc R
C15 C 0.7273(3) 0.5254(3) 0.4815(2) 0.0251(5) Uani 1 1 d .
H15A H 0.6179 0.4650 0.4759 0.038 Uiso 1 1 calc R
H15B H 0.8102 0.5229 0.5613 0.038 Uiso 1 1 calc R
H15C H 0.7608 0.4841 0.4137 0.038 Uiso 1 1 calc R

loop_
_atom_site_aniso_label
_atom_site_aniso_U_11
_atom_site_aniso_U_22
_atom_site_aniso_U_33
_atom_site_aniso_U_23
_atom_site_aniso_U_13
_atom_site_aniso_U_12
I1 0.01515(8) 0.02125(9) 0.02248(8) 0.00567(6) 0.00561(6) 0.00592(6)
S1 0.0125(3) 0.0247(3) 0.0144(2) 0.0018(2) 0.00395(19) 0.0010(2)
N1 0.0139(9) 0.0178(9) 0.0158(8) 0.0014(7) 0.0034(7) 0.0055(7)
N2 0.0129(9) 0.0289(10) 0.0133(8) 0.0041(7) 0.0036(7) 0.0064(8)
O1 0.0122(8) 0.0406(10) 0.0201(8) 0.0032(7) 0.0061(6) 0.0026(7)
O2 0.0237(9) 0.0234(8) 0.0223(8) 0.0023(7) 0.0069(7) -0.0009(7)
C1 0.0129(10) 0.0170(10) 0.0126(9) -0.0019(7) 0.0022(8) 0.0005(8)
C2 0.0156(10) 0.0163(10) 0.0154(9) -0.0005(8) 0.0049(8) 0.0030(8)
C3 0.0138(10) 0.0214(11) 0.0197(10) 0.0020(8) 0.0062(8) 0.0043(8)
C4 0.0142(10) 0.0185(10) 0.0179(10) 0.0009(8) 0.0022(8) 0.0045(8)
C5 0.0176(11) 0.0184(10) 0.0152(9) 0.0007(8) 0.0040(8) 0.0031(8)
C6 0.0194(11) 0.0226(11) 0.0211(11) 0.0057(9) 0.0080(9) 0.0066(9)
C7 0.0130(10) 0.0235(11) 0.0112(9) 0.0024(8) 0.0039(8) 0.0023(8)
C8 0.0160(11) 0.0267(11) 0.0136(9) 0.0048(8) 0.0061(8) 0.0066(9)
C9 0.0243(12) 0.0231(11) 0.0189(10) 0.0020(9) 0.0097(9) 0.0045(9)
C10 0.0175(11) 0.0288(12) 0.0133(9) -0.0005(8) 0.0056(8) 0.0014(9)
C11 0.0168(11) 0.0336(13) 0.0132(9) 0.0051(9) 0.0028(8) 0.0073(10)
C12 0.0169(11) 0.0241(11) 0.0149(9) 0.0043(8) 0.0062(8) 0.0059(9)
C13 0.0237(12) 0.0291(12) 0.0213(11) 0.0089(9) 0.0071(9) 0.0119(10)
C14 0.0225(13) 0.0349(14) 0.0199(11) -0.0018(10) 0.0039(10) 0.0007(10)
C15 0.0259(13) 0.0271(12) 0.0217(11) 0.0081(9) 0.0045(10) 0.0088(10)

loop_
_atom_type_symbol
_atom_type_description
_atom_type_scat_dispersion_real
_atom_type_scat_dispersion_imag
_atom_type_scat_source
C C 0.0033 0.0016 'International Tables Vol C Tables 4.2.6.8 and 6.1.1.4'
H H 0.0000 0.0000 'International Tables Vol C Tables 4.2.6.8 and 6.1.1.4'
N N 0.0061 0.0033 'International Tables Vol C Tables 4.2.6.8 and 6.1.1.4'
O O 0.0106 0.0060 'International Tables Vol C Tables 4.2.6.8 and 6.1.1.4'
S S 0.1246 0.1234 'International Tables Vol C Tables 4.2.6.8 and 6.1.1.4'
I I -0.4742 1.8119 'International Tables Vol C Tables 4.2.6.8 and 6.1.1.4'

loop_
_geom_angle_atom_site_label_1
_geom_angle_atom_site_label_2
_geom_angle_atom_site_label_3
_geom_angle
O1 S1 O2 119.08(11)
O1 S1 N2 103.27(10)
O2 S1 N2 107.51(10)
O1 S1 C7 111.14(10)
O2 S1 C7 109.95(10)
N2 S1 C7 104.63(10)
C1 N1 C2 123.83(19)
C1 N1 H1N 118.6(19)
C2 N1 H1N 117.5(19)
C1 N2 S1 124.78(16)
C1 N2 H2N 117.4(18)
S1 N2 H2N 115.5(18)
N1 C1 N2 115.69(19)
N1 C1 C5 118.9(2)
N2 C1 C5 125.4(2)
N1 C2 C3 118.4(2)
N1 C2 C6 117.12(19)
C3 C2 C6 124.5(2)
C2 C3 C4 119.1(2)
C2 C3 H3 120.4
C4 C3 H3 120.4
C5 C4 C3 121.3(2)
C5 C4 H4 119.3
C3 C4 H4 119.3
C4 C5 C1 118.4(2)
C4 C5 H5 120.8
C1 C5 H5 120.8
C2 C6 H6A 109.5
C2 C6 H6B 109.5
H6A C6 H6B 109.5
C2 C6 H6C 109.5
H6A C6 H6C 109.5
H6B C6 H6C 109.5
C8 C7 C12 121.6(2)
C8 C7 S1 117.16(16)
C12 C7 S1 121.28(17)
C9 C8 C7 117.8(2)
C9 C8 C13 117.2(2)
C7 C8 C13 125.0(2)
C8 C9 C10 122.5(2)
C8 C9 H9 118.8
C10 C9 H9 118.8
C11 C10 C9 118.2(2)
C11 C10 C14 121.7(2)
C9 C10 C14 120.1(2)
C10 C11 C12 122.9(2)
C10 C11 H11 118.6
C12 C11 H11 118.6
C11 C12 C7 117.0(2)
C11 C12 C15 116.4(2)
C7 C12 C15 126.6(2)
C8 C13 H13A 109.5
C8 C13 H13B 109.5
H13A C13 H13B 109.5
C8 C13 H13C 109.5
H13A C13 H13C 109.5
H13B C13 H13C 109.5
C10 C14 H14A 109.5
C10 C14 H14B 109.5
H14A C14 H14B 109.5
C10 C14 H14C 109.5
H14A C14 H14C 109.5
H14B C14 H14C 109.5
C12 C15 H15A 109.5
C12 C15 H15B 109.5
H15A C15 H15B 109.5
C12 C15 H15C 109.5
H15A C15 H15C 109.5
H15B C15 H15C 109.5

loop_
_geom_bond_atom_site_label_1
_geom_bond_atom_site_label_2
_geom_bond_distance
S1 O1 1.4323(17)
S1 O2 1.4284(18)
S1 N2 1.6651(19)
S1 C7 1.769(2)
N1 C1 1.351(3)
N1 C2 1.356(3)
N1 H1N 0.83(3)
N2 C1 1.379(3)
N2 H2N 0.86(3)
C1 C5 1.388(3)
C2 C3 1.372(3)
C2 C6 1.488(3)
C3 C4 1.395(3)
C3 H3 0.9500
C4 C5 1.378(3)
C4 H4 0.9500
C5 H5 0.9500
C6 H6A 0.9800
C6 H6B 0.9800
C6 H6C 0.9800
C7 C8 1.410(3)
C7 C12 1.416(3)
C8 C9 1.387(3)
C8 C13 1.509(3)
C9 C10 1.390(3)
C9 H9 0.9500
C10 C11 1.384(3)
C10 C14 1.505(3)
C11 C12 1.396(3)
C11 H11 0.9500
C12 C15 1.521(3)
C13 H13A 0.9800
C13 H13B 0.9800
C13 H13C 0.9800
C14 H14A 0.9800
C14 H14B 0.9800
C14 H14C 0.9800
C15 H15A 0.9800
C15 H15B 0.9800
C15 H15C 0.9800

loop_
_geom_torsion_atom_site_label_1
_geom_torsion_atom_site_label_2
_geom_torsion_atom_site_label_3
_geom_torsion_atom_site_label_4
_geom_torsion
O1 S1 N2 C1 177.42(19)
O2 S1 N2 C1 -55.9(2)
C7 S1 N2 C1 61.0(2)
C2 N1 C1 N2 -178.22(19)
C2 N1 C1 C5 0.7(3)
S1 N2 C1 N1 -161.02(16)
S1 N2 C1 C5 20.1(3)
C1 N1 C2 C3 -1.7(3)
C1 N1 C2 C6 178.68(19)
N1 C2 C3 C4 1.6(3)
C6 C2 C3 C4 -178.8(2)
C2 C3 C4 C5 -0.6(3)
C3 C4 C5 C1 -0.3(3)
N1 C1 C5 C4 0.3(3)
N2 C1 C5 C4 179.1(2)
O1 S1 C7 C8 -49.8(2)
O2 S1 C7 C8 176.22(16)
N2 S1 C7 C8 61.03(19)
O1 S1 C7 C12 130.86(18)
O2 S1 C7 C12 -3.1(2)
N2 S1 C7 C12 -118.32(18)
C12 C7 C8 C9 1.8(3)
S1 C7 C8 C9 -177.59(17)
C12 C7 C8 C13 -178.3(2)
S1 C7 C8 C13 2.3(3)
C7 C8 C9 C10 -0.2(3)
C13 C8 C9 C10 179.9(2)
C8 C9 C10 C11 -1.6(3)
C8 C9 C10 C14 179.8(2)
C9 C10 C11 C12 1.9(3)
C14 C10 C11 C12 -179.6(2)
C10 C11 C12 C7 -0.4(3)
C10 C11 C12 C15 -179.2(2)
C8 C7 C12 C11 -1.5(3)
S1 C7 C12 C11 177.82(16)
C8 C7 C12 C15 177.2(2)
S1 C7 C12 C15 -3.5(3)
